data_7228763
loop_
_publ_author_name
'Torubaev, Yury'
'Lyssenko, Konstantin A.'
'Barzilovich, Petro Yu.'
'Mobin, Shaikh M.'
'Singh, Ajeet'
'Saratov, George A.'
'Mathur, Pradeep'

_publ_section_title
;
 Self-assembly of conducting cocrystals via iodine----\p(Cp) interactions
;
_journal_name_full CrystEngComm
_journal_paper_doi 10.1039/C7CE00857K
_journal_year 2017
_chemical_formula_moiety 'C28 H24 Fe'
_chemical_formula_sum 'C28 H24 Fe'
_chemical_formula_weight 416.32
_chemical_name_systematic '4-Ferrocenylethynyl-[2, 2]paracyclophane'
_space_group_crystal_system monoclinic
_space_group_IT_number 14
_space_group_name_Hall '-P 2ybc'
_space_group_name_H-M_alt 'P 1 21/c 1'
_symmetry_space_group_name_Hall '-P 2ybc'
_symmetry_space_group_name_H-M 'P 1 21/c 1'
_atom_sites_solution_hydrogens geom
_audit_creation_method SHELXL-2014/6
_audit_update_record
;
2017-06-26 deposited with the CCDC.
2017-07-26 downloaded from the CCDC.
;
_cell_angle_alpha 90
_cell_angle_beta 94.960(7)
_cell_angle_gamma 90
_cell_formula_units_Z 4
_cell_length_a 22.7859(18)
_cell_length_b 7.8177(5)
_cell_length_c 11.4110(8)
_cell_measurement_reflns_used 1288
_cell_measurement_temperature 293(2)
_cell_measurement_theta_max 24.2
_cell_measurement_theta_min 3.2
_cell_volume 2025.1(3)
_computing_cell_refinement 'Bruker SAINT'
_computing_data_collection 'Bruker APEX II'
_computing_data_reduction 'Bruker SAINT'
_computing_molecular_graphics 'Bruker SHELXTL'
_computing_publication_material 'Bruker SHELXTL'
_computing_structure_refinement 'SHELXL-97 (Sheldrick, 1997)'
_computing_structure_solution 'SHELXS-97 (Sheldrick, 1997)'
_diffrn_ambient_temperature 293(2)
_diffrn_measured_fraction_theta_full 0.997
_diffrn_measured_fraction_theta_max 0.998
_diffrn_measurement_device_type 'Bruker APEX II CCD area detector''
_diffrn_measurement_method 'omega scans'
_diffrn_radiation_type MoK\a
_diffrn_radiation_wavelength 0.71073
_diffrn_reflns_av_R_equivalents 0.1518
_diffrn_reflns_av_unetI/netI 0.1059
_diffrn_reflns_Laue_measured_fraction_full 0.997
_diffrn_reflns_Laue_measured_fraction_max 0.998
_diffrn_reflns_limit_h_max 29
_diffrn_reflns_limit_h_min -24
_diffrn_reflns_limit_k_max 10
_diffrn_reflns_limit_k_min -9
_diffrn_reflns_limit_l_max 14
_diffrn_reflns_limit_l_min -14
_diffrn_reflns_number 17826
_diffrn_reflns_point_group_measured_fraction_full 0.997
_diffrn_reflns_point_group_measured_fraction_max 0.998
_diffrn_reflns_theta_full 25.242
_diffrn_reflns_theta_max 27.496
_diffrn_reflns_theta_min 3.162
_exptl_absorpt_coefficient_mu 0.756
_exptl_absorpt_correction_type multi-scan
_exptl_absorpt_process_details SADABS
_exptl_crystal_colour orange
_exptl_crystal_density_diffrn 1.366
_exptl_crystal_description prism
_exptl_crystal_F_000 872
_exptl_crystal_size_max 0.310
_exptl_crystal_size_mid 0.230
_exptl_crystal_size_min 0.160
_exptl_transmission_factor_max 0.889
_exptl_transmission_factor_min 0.799
_refine_diff_density_max 0.615
_refine_diff_density_min -0.561
_refine_diff_density_rms 0.082
_refine_ls_extinction_coef 0.0014(5)
_refine_ls_extinction_expression Fc^*^=kFc[1+0.001xFc^2^\l^3^/sin(2\q)]^-1/4^
_refine_ls_extinction_method SHELXL
_refine_ls_goodness_of_fit_ref 0.994
_refine_ls_hydrogen_treatment constr
_refine_ls_matrix_type full
_refine_ls_number_parameters 260
_refine_ls_number_reflns 4639
_refine_ls_number_restraints 30
_refine_ls_restrained_S_all 0.997
_refine_ls_R_factor_all 0.1446
_refine_ls_R_factor_gt 0.0837
_refine_ls_shift/su_max 0.000
_refine_ls_shift/su_mean 0.000
_refine_ls_structure_factor_coef Fsqd
_refine_ls_weighting_details 'w=1/[\s^2^(Fo^2^)+(0.0400P)^2^+4.2000P] where P=(Fo^2^+2Fc^2^)/3'
_refine_ls_weighting_scheme calc
_refine_ls_wR_factor_gt 0.1698
_refine_ls_wR_factor_ref 0.2073
_reflns_Friedel_coverage 0.000
_reflns_number_gt 2364
_reflns_number_total 4639
_reflns_threshold_expression I>2\s(I)
_cod_data_source_file c7ce00857k2.cif
_cod_data_source_block smm513
_cod_database_code 7228763
_shelx_space_group_comment
;
The symmetry employed for this shelxl refinement is uniquely defined
by the following loop, which should always be used as a source of
symmetry information in preference to the above space-group names.
They are only intended as comments.
;
_shelx_estimated_absorpt_t_min 0.799
_shelx_estimated_absorpt_t_max 0.889
_shelxl_version_number 2014/6

loop_
_space_group_symop_operation_xyz
'x, y, z'
'-x, y+1/2, -z+1/2'
'-x, -y, -z'
'x, -y-1/2, z-1/2'

loop_
_atom_site_label
_atom_site_type_symbol
_atom_site_fract_x
_atom_site_fract_y
_atom_site_fract_z
_atom_site_U_iso_or_equiv
_atom_site_adp_type
_atom_site_occupancy
_atom_site_site_symmetry_order
_atom_site_calc_flag
_atom_site_refinement_flags_posn
_atom_site_refinement_flags_adp
_atom_site_refinement_flags_occupancy
_atom_site_disorder_assembly
_atom_site_disorder_group
Fe1 Fe 0.39427(3) 0.03240(10) 0.32064(7) 0.0581(3) Uani 1 1 d . . . . .
C1A C 0.2731(4) 0.4352(9) 0.2602(6) 0.0456(15) Uani 0.617(4) 1 d . . P A 2
C2A C 0.3165(4) 0.3563(10) 0.2552(7) 0.0518(17) Uani 0.617(4) 1 d . . P A 2
C1 C 0.2162(6) 0.1668(15) 0.3877(10) 0.0456(15) Uani 0.383(4) 1 d . . P A 1
C2 C 0.2623(6) 0.0812(16) 0.3869(11) 0.0518(17) Uani 0.383(4) 1 d . . P A 1
C3 C 0.3111(7) -0.035(2) 0.3786(15) 0.075(3) Uiso 0.383(4) 1 d D . P A 1
C4 C 0.3568(9) -0.052(2) 0.4714(14) 0.075(3) Uiso 0.383(4) 1 d D . P A 1
H4A H 0.3596 -0.0012 0.5502 0.090 Uiso 0.383(4) 1 calc R U P A 1
C5 C 0.3925(8) -0.184(2) 0.4263(13) 0.080(3) Uiso 0.383(4) 1 d D . P A 1
H5A H 0.4271 -0.2361 0.4695 0.097 Uiso 0.383(4) 1 calc R U P A 1
C6 C 0.3721(8) -0.224(3) 0.3118(15) 0.078(2) Uiso 0.383(4) 1 d D . P A 1
H6A H 0.3897 -0.3091 0.2624 0.093 Uiso 0.383(4) 1 calc R U P A 1
C7 C 0.3211(8) -0.133(2) 0.2803(15) 0.083(3) Uiso 0.383(4) 1 d D . P A 1
H7A H 0.2962 -0.1403 0.2060 0.099 Uiso 0.383(4) 1 calc R U P A 1
C3A C 0.3358(5) -0.0326(14) 0.4312(11) 0.075(3) Uiso 0.617(4) 1 d D . P A 2
H3'A H 0.3041 0.0400 0.4563 0.090 Uiso 0.617(4) 1 calc R U P A 2
C4A C 0.3932(5) -0.0473(13) 0.4876(8) 0.075(3) Uiso 0.617(4) 1 d D . P A 2
H4'A H 0.4086 0.0160 0.5577 0.090 Uiso 0.617(4) 1 calc R U P A 2
C5A C 0.4247(5) -0.1628(14) 0.4244(9) 0.080(3) Uiso 0.617(4) 1 d D . P A 2
H5'A H 0.4662 -0.1938 0.4421 0.097 Uiso 0.617(4) 1 calc R U P A 2
C6A C 0.3885(5) -0.2243(17) 0.3349(10) 0.078(2) Uiso 0.617(4) 1 d D . P A 2
H6'A H 0.4003 -0.3058 0.2760 0.093 Uiso 0.617(4) 1 calc R U P A 2
C7A C 0.3323(5) -0.1418(15) 0.3305(9) 0.083(3) Uiso 0.617(4) 1 d D . P A 2
H7'A H 0.2980 -0.1622 0.2743 0.099 Uiso 0.617(4) 1 calc R U P A 2
C8 C 0.3749(3) 0.2664(8) 0.2479(6) 0.0810(19) Uani 1 1 d D . . . .
H8A H 0.3390 0.3290 0.2539 0.097 Uiso 0.383(4) 1 d R U P A 2
C9 C 0.4249(4) 0.2749(8) 0.3269(7) 0.092(2) Uani 1 1 d D . . . .
H9A H 0.4304 0.3479 0.3968 0.111 Uiso 1 1 calc R U . . .
C10 C 0.4674(3) 0.1614(11) 0.2843(8) 0.107(3) Uani 1 1 d D . . . .
H10A H 0.5075 0.1416 0.3205 0.129 Uiso 1 1 calc R U . . .
C11 C 0.4426(3) 0.0861(9) 0.1838(6) 0.082(2) Uani 1 1 d D . . . .
H11A H 0.4616 0.0019 0.1360 0.099 Uiso 1 1 calc R U . . .
C12 C 0.3854(3) 0.1510(9) 0.1603(6) 0.088(2) Uani 1 1 d D . . . .
H12A H 0.3575 0.1190 0.0937 0.105 Uiso 1 1 calc R U . . .
C13 C 0.1584(2) 0.2557(6) 0.3850(4) 0.0537(13) Uani 1 1 d . . . . .
H13A H 0.1900 0.1799 0.3880 0.064 Uiso 0.617(4) 1 calc R U P A 2
C14 C 0.1150(3) 0.2466(6) 0.2934(4) 0.0553(13) Uani 1 1 d . . . . .
H14A H 0.1177 0.1644 0.2351 0.066 Uiso 1 1 calc R U . . .
C15 C 0.0674(2) 0.3572(6) 0.2864(4) 0.0508(12) Uani 1 1 d . . . . .
C16 C 0.0585(2) 0.4510(7) 0.3867(4) 0.0551(13) Uani 1 1 d . . . . .
H16A H 0.0229 0.5074 0.3924 0.066 Uiso 1 1 calc R U . . .
C17 C 0.1022(2) 0.4611(6) 0.4780(4) 0.0525(13) Uani 1 1 d . . . . .
H17A H 0.0958 0.5252 0.5443 0.063 Uiso 1 1 calc R U . . .
C18 C 0.1554(2) 0.3774(7) 0.4725(4) 0.0525(13) Uani 1 1 d . . . . .
C19 C 0.1776(2) 0.5268(6) 0.1659(4) 0.0445(11) Uani 1 1 d . . . . .
H19A H 0.1845 0.4609 0.1007 0.053 Uiso 1 1 calc R U . . .
C20 C 0.1242(2) 0.6107(6) 0.1687(4) 0.0455(11) Uani 1 1 d . . . . .
C21 C 0.1203(2) 0.7336(6) 0.2552(4) 0.0491(12) Uani 1 1 d . . . . .
H21A H 0.0884 0.8083 0.2507 0.059 Uiso 1 1 calc R U . . .
C22 C 0.1630(2) 0.7465(6) 0.3478(4) 0.0507(12) Uani 1 1 d . . . . .
H22A H 0.1598 0.8314 0.4040 0.061 Uiso 1 1 calc R U . . .
C23 C 0.2107(2) 0.6349(6) 0.3590(4) 0.0471(11) Uani 1 1 d . . . . .
C24 C 0.2210(2) 0.5391(6) 0.2588(4) 0.0432(11) Uani 1 1 d . . . . .
H24A H 0.2569 0.4839 0.2545 0.052 Uiso 0.383(4) 1 calc R U P A 1
C25 C 0.0355(3) 0.4064(8) 0.1675(5) 0.0716(17) Uani 1 1 d . . . . .
H25A H -0.0031 0.4512 0.1803 0.086 Uiso 1 1 calc R U . . .
H25B H 0.0299 0.3045 0.1193 0.086 Uiso 1 1 calc R U . . .
C26 C 0.0695(2) 0.5421(7) 0.0998(4) 0.0615(14) Uani 1 1 d . . . . .
H26A H 0.0806 0.4913 0.0274 0.074 Uiso 1 1 calc R U . . .
H26B H 0.0432 0.6369 0.0787 0.074 Uiso 1 1 calc R U . . .
C27 C 0.2101(3) 0.4459(9) 0.5423(5) 0.0791(19) Uani 1 1 d . . . . .
H27A H 0.2378 0.3528 0.5581 0.095 Uiso 1 1 calc R U . . .
H27B H 0.1993 0.4884 0.6174 0.095 Uiso 1 1 calc R U . . .
C28 C 0.2411(3) 0.5918(7) 0.4785(4) 0.0614(14) Uani 1 1 d . . . . .
H28A H 0.2424 0.6935 0.5274 0.074 Uiso 1 1 calc R U . . .
H28B H 0.2814 0.5580 0.4691 0.074 Uiso 1 1 calc R U . . .

loop_
_atom_site_aniso_label
_atom_site_aniso_U_11
_atom_site_aniso_U_22
_atom_site_aniso_U_33
_atom_site_aniso_U_23
_atom_site_aniso_U_13
_atom_site_aniso_U_12
Fe1 0.0552(5) 0.0461(5) 0.0745(6) 0.0006(4) 0.0146(4) 0.0017(4)
C1A 0.051(4) 0.038(4) 0.049(4) 0.003(3) 0.013(3) 0.001(3)
C2A 0.055(4) 0.041(4) 0.061(4) 0.008(3) 0.014(3) 0.002(3)
C1 0.051(4) 0.038(4) 0.049(4) 0.003(3) 0.013(3) 0.001(3)
C2 0.055(4) 0.041(4) 0.061(4) 0.008(3) 0.014(3) 0.002(3)
C8 0.082(5) 0.060(4) 0.106(5) 0.016(4) 0.035(4) 0.002(3)
C9 0.102(6) 0.057(4) 0.121(6) -0.017(4) 0.029(5) -0.031(4)
C10 0.053(4) 0.123(7) 0.147(7) -0.009(6) 0.016(5) -0.018(4)
C11 0.072(5) 0.070(4) 0.109(5) 0.013(4) 0.040(4) 0.007(3)
C12 0.080(5) 0.101(6) 0.085(4) 0.016(4) 0.024(4) 0.021(4)
C13 0.065(3) 0.042(3) 0.058(3) 0.016(2) 0.026(3) 0.004(2)
C14 0.081(4) 0.037(3) 0.050(3) -0.001(2) 0.020(3) -0.006(3)
C15 0.056(3) 0.044(3) 0.054(3) 0.003(2) 0.011(2) -0.012(2)
C16 0.051(3) 0.054(3) 0.063(3) 0.008(3) 0.019(3) 0.000(2)
C17 0.070(4) 0.047(3) 0.043(3) -0.001(2) 0.018(2) -0.002(3)
C18 0.062(3) 0.055(3) 0.041(3) 0.014(2) 0.006(2) -0.010(3)
C19 0.055(3) 0.042(3) 0.039(2) 0.0011(19) 0.014(2) 0.001(2)
C20 0.052(3) 0.043(3) 0.042(2) 0.011(2) 0.010(2) 0.001(2)
C21 0.052(3) 0.040(3) 0.057(3) 0.009(2) 0.015(2) 0.007(2)
C22 0.064(3) 0.033(3) 0.057(3) -0.005(2) 0.020(3) -0.005(2)
C23 0.053(3) 0.042(3) 0.046(3) 0.000(2) 0.007(2) -0.012(2)
C24 0.050(3) 0.036(2) 0.045(2) 0.007(2) 0.015(2) -0.001(2)
C25 0.070(4) 0.083(4) 0.060(3) 0.010(3) -0.001(3) -0.021(3)
C26 0.060(4) 0.070(4) 0.054(3) 0.007(3) 0.000(3) 0.003(3)
C27 0.078(4) 0.097(5) 0.060(3) 0.027(3) -0.010(3) -0.016(4)
C28 0.067(4) 0.062(4) 0.053(3) -0.003(3) -0.003(3) -0.008(3)

loop_
_atom_type_symbol
_atom_type_description
_atom_type_scat_dispersion_real
_atom_type_scat_dispersion_imag
_atom_type_scat_source
C C 0.0033 0.0016 'International Tables Vol C Tables 4.2.6.8 and 6.1.1.4'
H H 0.0000 0.0000 'International Tables Vol C Tables 4.2.6.8 and 6.1.1.4'
Fe Fe 0.3463 0.8444 'International Tables Vol C Tables 4.2.6.8 and 6.1.1.4'

loop_
_geom_angle_atom_site_label_1
_geom_angle_atom_site_label_2
_geom_angle_atom_site_label_3
_geom_angle
C7A Fe1 C3A 42.4(3)
C7A Fe1 C4A 70.3(4)
C3A Fe1 C4A 41.5(3)
C7A Fe1 C5A 69.8(4)
C3A Fe1 C5A 69.4(4)
C4A Fe1 C5A 40.5(3)
C7A Fe1 C6A 42.0(4)
C3A Fe1 C6A 69.0(4)
C4A Fe1 C6A 67.0(4)
C5A Fe1 C6A 38.9(3)
C7A Fe1 C9 153.3(4)
C3A Fe1 C9 117.9(4)
C4A Fe1 C9 106.9(4)
C5A Fe1 C9 126.1(4)
C6A Fe1 C9 162.8(4)
C7A Fe1 C10 164.4(4)
C3A Fe1 C10 150.6(4)
C4A Fe1 C10 115.3(4)
C5A Fe1 C10 104.5(4)
C6A Fe1 C10 124.9(4)
C9 Fe1 C10 41.4(3)
C7A Fe1 C11 128.7(4)
C3A Fe1 C11 169.4(4)
C4A Fe1 C11 147.8(4)
C5A Fe1 C11 115.2(4)
C6A Fe1 C11 108.1(4)
C9 Fe1 C11 67.9(3)
C10 Fe1 C11 39.4(2)
C7A Fe1 C8 120.8(4)
C3A Fe1 C8 110.8(4)
C4A Fe1 C8 130.1(3)
C5A Fe1 C8 165.4(4)
C6A Fe1 C8 155.6(4)
C9 Fe1 C8 40.1(3)
C10 Fe1 C8 67.9(3)
C11 Fe1 C8 67.4(3)
C7A Fe1 C12 110.4(4)
C3A Fe1 C12 131.8(4)
C4A Fe1 C12 169.0(4)
C5A Fe1 C12 150.5(3)
C6A Fe1 C12 121.4(4)
C9 Fe1 C12 67.2(3)
C10 Fe1 C12 67.0(3)
C11 Fe1 C12 40.2(2)
C8 Fe1 C12 39.6(2)
C9 Fe1 C6 173.8(5)
C10 Fe1 C6 132.5(5)
C11 Fe1 C6 108.0(5)
C8 Fe1 C6 143.7(5)
C12 Fe1 C6 113.0(5)
C9 Fe1 C5 140.1(5)
C10 Fe1 C5 125.6(6)
C11 Fe1 C5 130.7(5)
C8 Fe1 C5 161.9(5)
C12 Fe1 C5 151.8(5)
C6 Fe1 C5 38.9(5)
C2A C1A C24 175.8(8)
C1A C2A C8 175.9(8)
C1A C2A H8A 170.7
C8 C2A H8A 5.4
C2 C1 C13 175.1(13)
C1 C2 C3 172.7(15)
C7 C3 C4 112.7(12)
C7 C3 C2 125.4(15)
C4 C3 C2 121.8(14)
C7 C3 Fe1 71.0(10)
C4 C3 Fe1 68.9(9)
C2 C3 Fe1 125.2(12)
C3 C4 C5 101.6(12)
C3 C4 Fe1 71.5(9)
C5 C4 Fe1 69.5(10)
C3 C4 H4A 128.8
C5 C4 H4A 128.8
Fe1 C4 H4A 128.8
C6 C5 C4 110.2(13)
C6 C5 Fe1 70.0(11)
C4 C5 Fe1 70.3(10)
C6 C5 H5A 124.9
C4 C5 H5A 124.9
Fe1 C5 H5A 124.9
C5 C6 C7 109.6(13)
C5 C6 Fe1 71.1(10)
C7 C6 Fe1 73.2(11)
C5 C6 H6A 125.1
C7 C6 H6A 125.1
Fe1 C6 H6A 125.1
C6 C7 C3 105.4(12)
C6 C7 Fe1 68.4(11)
C3 C7 Fe1 70.8(10)
C6 C7 H7A 127.3
C3 C7 H7A 127.3
Fe1 C7 H7A 127.3
C4A C3A C7A 107.6(9)
C4A C3A Fe1 70.3(6)
C7A C3A Fe1 68.5(7)
C4A C3A H3'A 126.2
C7A C3A H3'A 126.2
Fe1 C3A H3'A 126.2
C5A C4A C3A 108.4(9)
C5A C4A Fe1 70.1(6)
C3A C4A Fe1 68.2(6)
C5A C4A H4'A 125.8
C3A C4A H4'A 125.8
Fe1 C4A H4'A 125.8
C6A C5A C4A 108.4(10)
C6A C5A Fe1 70.6(7)
C4A C5A Fe1 69.4(6)
C6A C5A H5'A 125.8
C4A C5A H5'A 125.8
Fe1 C5A H5'A 125.8
C5A C6A C7A 110.6(9)
C5A C6A Fe1 70.5(7)
C7A C6A Fe1 67.2(7)
C5A C6A H6'A 124.5
C7A C6A H6'A 124.5
Fe1 C6A H6'A 124.5
C3A C7A C6A 104.8(9)
C3A C7A Fe1 69.1(7)
C6A C7A Fe1 70.8(7)
C3A C7A H7'A 127.5
C6A C7A H7'A 127.5
Fe1 C7A H7'A 127.5
C12 C8 C9 108.4(6)
C12 C8 C2A 123.5(7)
C9 C8 C2A 128.1(7)
C12 C8 Fe1 70.4(4)
C9 C8 Fe1 69.1(4)
C2A C8 Fe1 123.7(5)
C12 C8 H8A 125.8
C9 C8 H8A 125.8
C2A C8 H8A 3.1
Fe1 C8 H8A 125.7
C8 C9 C10 107.0(6)
C8 C9 Fe1 70.8(4)
C10 C9 Fe1 69.4(4)
C8 C9 H9A 126.5
C10 C9 H9A 126.5
Fe1 C9 H9A 126.5
C11 C10 C9 107.9(7)
C11 C10 Fe1 70.6(4)
C9 C10 Fe1 69.2(4)
C11 C10 H10A 126.0
C9 C10 H10A 126.0
Fe1 C10 H10A 126.0
C10 C11 C12 108.4(6)
C10 C11 Fe1 70.0(4)
C12 C11 Fe1 70.4(4)
C10 C11 H11A 125.8
C12 C11 H11A 125.8
Fe1 C11 H11A 125.8
C8 C12 C11 108.3(6)
C8 C12 Fe1 70.1(4)
C11 C12 Fe1 69.3(4)
C8 C12 H12A 125.8
C11 C12 H12A 125.8
Fe1 C12 H12A 125.8
C14 C13 C18 120.3(5)
C14 C13 C1 124.6(6)
C18 C13 C1 113.9(7)
C14 C13 H13A 119.8
C18 C13 H13A 119.8
C13 C14 C15 121.3(5)
C13 C14 H14A 119.4
C15 C14 H14A 119.4
C14 C15 C16 116.9(5)
C14 C15 C25 121.2(5)
C16 C15 C25 120.3(5)
C17 C16 C15 120.3(5)
C17 C16 H16A 119.8
C15 C16 H16A 119.8
C16 C17 C18 121.2(5)
C16 C17 H17A 119.4
C18 C17 H17A 119.4
C17 C18 C13 117.1(5)
C17 C18 C27 119.5(5)
C13 C18 C27 122.1(5)
C20 C19 C24 121.3(4)
C20 C19 H19A 119.4
C24 C19 H19A 119.4
C19 C20 C21 117.2(5)
C19 C20 C26 120.4(5)
C21 C20 C26 120.9(5)
C22 C21 C20 120.8(5)
C22 C21 H21A 119.6
C20 C21 H21A 119.6
C21 C22 C23 121.3(4)
C21 C22 H22A 119.4
C23 C22 H22A 119.4
C22 C23 C24 116.4(4)
C22 C23 C28 121.0(4)
C24 C23 C28 121.3(5)
C19 C24 C23 120.0(4)
C19 C24 C1A 120.2(5)
C23 C24 C1A 119.3(5)
C19 C24 H24A 120.0
C23 C24 H24A 120.0
C15 C25 C26 113.1(5)
C15 C25 H25A 109.0
C26 C25 H25A 109.0
C15 C25 H25B 109.0
C26 C25 H25B 109.0
H25A C25 H25B 107.8
C20 C26 C25 114.0(4)
C20 C26 H26A 108.8
C25 C26 H26A 108.8
C20 C26 H26B 108.8
C25 C26 H26B 108.8
H26A C26 H26B 107.7
C18 C27 C28 113.5(4)
C18 C27 H27A 108.9
C28 C27 H27A 108.9
C18 C27 H27B 108.9
C28 C27 H27B 108.9
H27A C27 H27B 107.7
C23 C28 C27 113.3(4)
C23 C28 H28A 108.9
C27 C28 H28A 108.9
C23 C28 H28B 108.9
C27 C28 H28B 108.9
H28A C28 H28B 107.7

loop_
_geom_bond_atom_site_label_1
_geom_bond_atom_site_label_2
_geom_bond_distance
Fe1 C7A 1.971(12)
Fe1 C3A 1.979(11)
Fe1 C4A 2.007(10)
Fe1 C5A 2.017(10)
Fe1 C6A 2.019(13)
Fe1 C9 2.019(6)
Fe1 C10 2.022(7)
Fe1 C11 2.030(6)
Fe1 C8 2.041(6)
Fe1 C12 2.045(6)
Fe1 C6 2.07(2)
Fe1 C5 2.082(17)
C1A C2A 1.171(10)
C1A C24 1.438(9)
C2A C8 1.512(10)
C2A H8A 0.5562
C1 C2 1.246(17)
C1 C13 1.486(13)
C2 C3 1.445(18)
C3 C7 1.394(14)
C3 C4 1.427(15)
C4 C5 1.437(15)
C4 H4A 0.9800
C5 C6 1.384(14)
C5 H5A 0.9800
C6 C7 1.384(14)
C6 H6A 0.9800
C7 H7A 0.9800
C3A C4A 1.411(12)
C3A C7A 1.428(11)
C3A H3'A 0.9800
C4A C5A 1.393(11)
C4A H4'A 0.9800
C5A C6A 1.345(11)
C5A H5'A 0.9800
C6A C7A 1.431(11)
C6A H6'A 0.9800
C7A H7'A 0.9800
C8 C12 1.383(8)
C8 C9 1.392(9)
C8 H8A 0.9601
C9 C10 1.430(9)
C9 H9A 0.9800
C10 C11 1.367(9)
C10 H10A 0.9800
C11 C12 1.402(8)
C11 H11A 0.9800
C12 H12A 0.9800
C13 C14 1.378(7)
C13 C18 1.386(7)
C13 H13A 0.9300
C14 C15 1.383(7)
C14 H14A 0.9300
C15 C16 1.389(7)
C15 C25 1.532(7)
C16 C17 1.379(7)
C16 H16A 0.9300
C17 C18 1.383(7)
C17 H17A 0.9300
C18 C27 1.518(7)
C19 C20 1.384(6)
C19 C24 1.390(6)
C19 H19A 0.9300
C20 C21 1.386(6)
C20 C26 1.514(7)
C21 C22 1.377(7)
C21 H21A 0.9300
C22 C23 1.392(7)
C22 H22A 0.9300
C23 C24 1.403(6)
C23 C28 1.513(7)
C24 H24A 0.9300
C25 C26 1.557(7)
C25 H25A 0.9700
C25 H25B 0.9700
C26 H26A 0.9700
C26 H26B 0.9700
C27 C28 1.555(7)
C27 H27A 0.9700
C27 H27B 0.9700
C28 H28A 0.9700
C28 H28B 0.9700

loop_
_geom_torsion_atom_site_label_1
_geom_torsion_atom_site_label_2
_geom_torsion_atom_site_label_3
_geom_torsion_atom_site_label_4
_geom_torsion
C7 C3 C4 C5 -6(2)
C2 C3 C4 C5 177.3(16)
Fe1 C3 C4 C5 -63.5(11)
C7 C3 C4 Fe1 57.3(14)
C2 C3 C4 Fe1 -119.2(15)
C3 C4 C5 C6 6(2)
Fe1 C4 C5 C6 -58.7(15)
C3 C4 C5 Fe1 65.0(11)
C4 C5 C6 C7 -5(2)
Fe1 C5 C6 C7 -63.4(16)
C4 C5 C6 Fe1 58.8(14)
C5 C6 C7 C3 1(2)
Fe1 C6 C7 C3 -61.6(13)
C5 C6 C7 Fe1 62.2(15)
C4 C3 C7 C6 4(2)
C2 C3 C7 C6 -179.9(18)
Fe1 C3 C7 C6 59.9(14)
C4 C3 C7 Fe1 -56.2(13)
C2 C3 C7 Fe1 120.2(17)
C7A C3A C4A C5A -0.2(13)
Fe1 C3A C4A C5A -58.8(8)
C7A C3A C4A Fe1 58.5(8)
C3A C4A C5A C6A -2.5(14)
Fe1 C4A C5A C6A -60.1(9)
C3A C4A C5A Fe1 57.6(7)
C4A C5A C6A C7A 4.2(15)
Fe1 C5A C6A C7A -55.0(9)
C4A C5A C6A Fe1 59.3(8)
C4A C3A C7A C6A 2.6(13)
Fe1 C3A C7A C6A 62.3(8)
C4A C3A C7A Fe1 -59.7(8)
C5A C6A C7A C3A -4.3(14)
Fe1 C6A C7A C3A -61.2(8)
C5A C6A C7A Fe1 56.9(10)
C12 C8 C9 C10 0.7(8)
C2A C8 C9 C10 177.3(7)
Fe1 C8 C9 C10 60.3(5)
C12 C8 C9 Fe1 -59.6(5)
C2A C8 C9 Fe1 117.1(7)
C8 C9 C10 C11 -1.0(8)
Fe1 C9 C10 C11 60.2(5)
C8 C9 C10 Fe1 -61.2(5)
C9 C10 C11 C12 0.9(8)
Fe1 C10 C11 C12 60.2(5)
C9 C10 C11 Fe1 -59.3(5)
C9 C8 C12 C11 -0.1(8)
C2A C8 C12 C11 -177.0(6)
Fe1 C8 C12 C11 -58.9(5)
C9 C8 C12 Fe1 58.8(5)
C2A C8 C12 Fe1 -118.0(6)
C10 C11 C12 C8 -0.5(8)
Fe1 C11 C12 C8 59.4(5)
C10 C11 C12 Fe1 -59.9(5)
C18 C13 C14 C15 -0.2(7)
C1 C13 C14 C15 -167.4(7)
C13 C14 C15 C16 -13.7(7)
C13 C14 C15 C25 151.8(5)
C14 C15 C16 C17 14.1(7)
C25 C15 C16 C17 -151.6(5)
C15 C16 C17 C18 -0.6(7)
C16 C17 C18 C13 -13.4(7)
C16 C17 C18 C27 153.8(5)
C14 C13 C18 C17 13.7(7)
C1 C13 C18 C17 -177.7(6)
C14 C13 C18 C27 -153.1(5)
C1 C13 C18 C27 15.5(8)
C24 C19 C20 C21 12.7(6)
C24 C19 C20 C26 -153.3(4)
C19 C20 C21 C22 -12.8(7)
C26 C20 C21 C22 153.1(4)
C20 C21 C22 C23 -1.3(7)
C21 C22 C23 C24 15.3(7)
C21 C22 C23 C28 -151.9(5)
C20 C19 C24 C23 1.5(7)
C20 C19 C24 C1A 172.7(5)
C22 C23 C24 C19 -15.3(6)
C28 C23 C24 C19 151.8(5)
C22 C23 C24 C1A 173.4(5)
C28 C23 C24 C1A -19.4(7)
C14 C15 C25 C26 -77.6(7)
C16 C15 C25 C26 87.5(6)
C19 C20 C26 C25 86.9(6)
C21 C20 C26 C25 -78.6(6)
C15 C25 C26 C20 -5.3(7)
C17 C18 C27 C28 -83.7(6)
C13 C18 C27 C28 82.7(7)
C22 C23 C28 C27 83.9(6)
C24 C23 C28 C27 -82.7(6)
C18 C27 C28 C23 -0.5(8)
